data_2234229
loop_
_publ_author_name
'Sun, Xin-Zhi'

_publ_section_title
;
 {2-[(2-Aminocyclohexyl)iminomethyl]phenolato}dioxidovanadium(V)
;
_journal_coeditor_code HB6676
_journal_issue 4
_journal_name_full 'Acta Crystallographica Section E'
_journal_page_first m476
_journal_paper_doi 10.1107/S1600536812011592
_journal_volume 68
_journal_year 2012
_chemical_formula_iupac '[V (C13 H17 N2 O) O2]'
_chemical_formula_moiety 'C13 H17 N2 O3 V'
_chemical_formula_sum 'C13 H17 N2 O3 V'
_chemical_formula_weight 300.23
_chemical_name_systematic
;
{2-[(2-Aminocyclohexyl)iminomethyl]phenolato}dioxidovanadium(V)
;
_space_group_IT_number 88
_symmetry_cell_setting tetragonal
_symmetry_space_group_name_Hall '-I 4ad'
_symmetry_space_group_name_H-M 'I 41/a :2'
_atom_sites_solution_hydrogens geom
_atom_sites_solution_primary direct
_atom_sites_solution_secondary difmap
_audit_creation_method SHELXL-97
_cell_angle_alpha 90.00
_cell_angle_beta 90.00
_cell_angle_gamma 90.00
_cell_formula_units_Z 16
_cell_length_a 19.120(9)
_cell_length_b 19.120(9)
_cell_length_c 15.421(3)
_cell_measurement_reflns_used 1125
_cell_measurement_temperature 298(2)
_cell_measurement_theta_max 24.5
_cell_measurement_theta_min 2.7
_cell_volume 5638(4)
_computing_cell_refinement 'SAINT (Bruker, 2000)'
_computing_data_collection 'SMART (Bruker, 2000)'
_computing_data_reduction 'SAINT (Bruker, 2000)'
_computing_molecular_graphics 'SHELXTL (Sheldrick, 2008)'
_computing_publication_material 'SHELXTL (Sheldrick, 2008)'
_computing_structure_refinement 'SHELXTL (Sheldrick, 2008)'
_computing_structure_solution 'SHELXTL (Sheldrick, 2008)'
_diffrn_ambient_temperature 298(2)
_diffrn_measured_fraction_theta_full 0.967
_diffrn_measured_fraction_theta_max 0.967
_diffrn_measurement_device_type 'Bruker SMART 1000 CCD'
_diffrn_measurement_method '\w scan'
_diffrn_radiation_monochromator graphite
_diffrn_radiation_source 'fine-focus sealed tube'
_diffrn_radiation_type MoK\a
_diffrn_radiation_wavelength 0.71073
_diffrn_reflns_av_R_equivalents 0.1717
_diffrn_reflns_av_sigmaI/netI 0.1120
_diffrn_reflns_limit_h_max 23
_diffrn_reflns_limit_h_min -23
_diffrn_reflns_limit_k_max 23
_diffrn_reflns_limit_k_min -23
_diffrn_reflns_limit_l_max 18
_diffrn_reflns_limit_l_min -18
_diffrn_reflns_number 19404
_diffrn_reflns_theta_full 25.49
_diffrn_reflns_theta_max 25.49
_diffrn_reflns_theta_min 1.70
_diffrn_standards_number 0
_exptl_absorpt_coefficient_mu 0.709
_exptl_absorpt_correction_T_max 0.8713
_exptl_absorpt_correction_T_min 0.8540
_exptl_absorpt_correction_type multi-scan
_exptl_absorpt_process_details '(SADABS; Sheldrick, 2000)'
_exptl_crystal_colour yellow
_exptl_crystal_density_diffrn 1.415
_exptl_crystal_density_method 'not measured'
_exptl_crystal_description block
_exptl_crystal_F_000 2496
_exptl_crystal_size_max 0.23
_exptl_crystal_size_mid 0.20
_exptl_crystal_size_min 0.20
_refine_diff_density_max 0.444
_refine_diff_density_min -0.300
_refine_ls_extinction_method none
_refine_ls_goodness_of_fit_ref 1.078
_refine_ls_hydrogen_treatment constr
_refine_ls_matrix_type full
_refine_ls_number_parameters 172
_refine_ls_number_reflns 2537
_refine_ls_number_restraints 0
_refine_ls_restrained_S_all 1.078
_refine_ls_R_factor_all 0.1798
_refine_ls_R_factor_gt 0.0992
_refine_ls_shift/su_max_lt 0.001
_refine_ls_shift/su_mean 0.000
_refine_ls_structure_factor_coef Fsqd
_refine_ls_weighting_details 'calc w=1/[\s^2^(Fo^2^)+(0.0708P)^2^+16.0234P] where P=(Fo^2^+2Fc^2^)/3'
_refine_ls_weighting_scheme calc
_refine_ls_wR_factor_gt 0.1699
_refine_ls_wR_factor_ref 0.2025
_reflns_number_gt 1487
_reflns_number_total 2537
_reflns_threshold_expression I>2\s(I)
_cod_data_source_file hb6676.cif
_cod_data_source_block I
_cod_original_sg_symbol_H-M 'I 41/a'
_cod_database_code 2234229
_cod_database_fobs_code 2234229

loop_
_symmetry_equiv_pos_as_xyz
'x, y, z'
'-y+3/4, x+1/4, z+1/4'
'-x+1/2, -y, z+1/2'
'y+3/4, -x+3/4, z+3/4'
'x+1/2, y+1/2, z+1/2'
'-y+5/4, x+3/4, z+3/4'
'-x+1, -y+1/2, z+1'
'y+5/4, -x+5/4, z+5/4'
'-x, -y, -z'
'y-3/4, -x-1/4, -z-1/4'
'x-1/2, y, -z-1/2'
'-y-3/4, x-3/4, -z-3/4'
'-x+1/2, -y+1/2, -z+1/2'
'y-1/4, -x+1/4, -z+1/4'
'x, y+1/2, -z'
'-y-1/4, x-1/4, -z-1/4'

loop_
_atom_site_type_symbol
_atom_site_label
_atom_site_fract_x
_atom_site_fract_y
_atom_site_fract_z
_atom_site_U_iso_or_equiv
_atom_site_adp_type
_atom_site_calc_flag
_atom_site_refinement_flags
_atom_site_occupancy
_atom_site_symmetry_multiplicity
V V1 0.04762(6) 0.08630(6) 0.66104(7) 0.0417(4) Uani d . 1 1
N N1 0.1074(3) 0.0188(3) 0.5792(4) 0.0574(17) Uani d . 1 1
N N2 0.0524(3) 0.1379(3) 0.5413(3) 0.0424(14) Uani d . 1 1
H H2A 0.0122 0.1616 0.5337 0.051 Uiso calc R 1 1
H H2B 0.0872 0.1695 0.5436 0.051 Uiso calc R 1 1
O O1 0.0854(3) 0.0299(3) 0.7510(3) 0.0589(14) Uani d . 1 1
O O2 -0.0330(2) 0.0631(2) 0.6543(3) 0.0581(14) Uani d . 1 1
O O3 0.0526(3) 0.1602(2) 0.7122(3) 0.0596(14) Uani d . 1 1
C C1 0.1142(4) -0.0770(4) 0.6803(5) 0.062(2) Uani d . 1 1
C C2 0.0962(4) -0.0379(4) 0.7536(5) 0.057(2) Uani d . 1 1
C C3 0.0907(5) -0.0727(5) 0.8315(6) 0.078(3) Uani d . 1 1
H H3 0.0788 -0.0477 0.8811 0.093 Uiso calc R 1 1
C C4 0.1022(6) -0.1422(6) 0.8374(7) 0.109(4) Uani d . 1 1
H H4 0.0984 -0.1643 0.8909 0.130 Uiso calc R 1 1
C C5 0.1195(6) -0.1808(5) 0.7646(8) 0.111(4) Uani d . 1 1
H H5 0.1271 -0.2287 0.7692 0.133 Uiso calc R 1 1
C C6 0.1251(5) -0.1488(5) 0.6875(7) 0.094(3) Uani d . 1 1
H H6 0.1365 -0.1748 0.6384 0.112 Uiso calc R 1 1
C C7 0.1238(4) -0.0435(5) 0.5984(5) 0.073(3) Uani d . 1 1
H H7 0.1441 -0.0701 0.5546 0.087 Uiso calc R 1 1
C C8 0.1201(5) 0.0398(6) 0.4903(6) 0.094(3) Uani d . 1 1
H H8 0.1107 -0.0015 0.4546 0.112 Uiso calc R 1 1
C C9 0.0635(4) 0.0936(4) 0.4666(5) 0.063(2) Uani d . 1 1
H H9 0.0202 0.0670 0.4586 0.075 Uiso calc R 1 1
C C10 0.0774(7) 0.1306(6) 0.3813(6) 0.110(4) Uani d . 1 1
H H10A 0.0630 0.0998 0.3346 0.132 Uiso calc R 1 1
H H10B 0.0478 0.1717 0.3788 0.132 Uiso calc R 1 1
C C11 0.1431(8) 0.1505(8) 0.3664(10) 0.167(7) Uani d . 1 1
H H11A 0.1534 0.1903 0.4032 0.200 Uiso calc R 1 1
H H11B 0.1465 0.1661 0.3067 0.200 Uiso calc R 1 1
C C12 0.1999(6) 0.0933(7) 0.3823(7) 0.115(4) Uani d . 1 1
H H12A 0.1972 0.0579 0.3373 0.137 Uiso calc R 1 1
H H12B 0.2461 0.1141 0.3804 0.137 Uiso calc R 1 1
C C13 0.1873(5) 0.0597(7) 0.4717(8) 0.134(5) Uani d . 1 1
H H13A 0.2170 0.0187 0.4764 0.161 Uiso calc R 1 1
H H13B 0.2023 0.0926 0.5158 0.161 Uiso calc R 1 1

loop_
_atom_site_aniso_label
_atom_site_aniso_U_11
_atom_site_aniso_U_22
_atom_site_aniso_U_33
_atom_site_aniso_U_12
_atom_site_aniso_U_13
_atom_site_aniso_U_23
V1 0.0364(7) 0.0422(8) 0.0467(7) 0.0001(6) 0.0060(6) -0.0070(6)
N1 0.056(4) 0.066(4) 0.050(4) 0.032(3) 0.012(3) 0.003(3)
N2 0.033(3) 0.039(3) 0.055(4) -0.001(3) 0.000(3) 0.006(3)
O1 0.072(4) 0.055(3) 0.049(3) 0.009(3) -0.008(3) -0.004(3)
O2 0.054(3) 0.049(3) 0.071(4) -0.002(2) 0.009(3) -0.005(3)
O3 0.082(4) 0.047(3) 0.050(3) -0.010(3) 0.008(3) -0.007(2)
C1 0.076(6) 0.061(5) 0.048(5) 0.010(4) 0.013(4) -0.001(4)
C2 0.057(5) 0.064(6) 0.050(5) 0.002(4) -0.003(4) 0.005(4)
C3 0.105(7) 0.073(6) 0.055(6) 0.018(5) 0.010(5) 0.002(5)
C4 0.160(11) 0.085(8) 0.080(7) 0.024(7) 0.023(7) 0.025(7)
C5 0.167(11) 0.051(6) 0.115(10) 0.037(6) 0.030(8) 0.003(6)
C6 0.150(10) 0.055(6) 0.076(7) 0.040(6) 0.022(6) 0.015(5)
C7 0.073(6) 0.097(7) 0.048(5) 0.044(5) 0.005(4) -0.012(5)
C8 0.095(8) 0.124(8) 0.062(6) 0.045(6) 0.034(5) 0.014(6)
C9 0.083(6) 0.063(5) 0.043(4) 0.028(5) 0.003(4) 0.002(4)
C10 0.161(12) 0.115(9) 0.054(6) 0.037(8) 0.029(7) 0.036(6)
C11 0.142(13) 0.200(16) 0.158(13) -0.015(12) 0.024(10) 0.123(12)
C12 0.111(9) 0.135(10) 0.098(8) -0.012(8) 0.034(7) 0.026(7)
C13 0.058(7) 0.215(14) 0.129(10) 0.002(7) -0.005(7) 0.079(10)

loop_
_atom_type_symbol
_atom_type_description
_atom_type_scat_dispersion_real
_atom_type_scat_dispersion_imag
_atom_type_scat_source
C C 0.0033 0.0016 'International Tables Vol C Tables 4.2.6.8 and 6.1.1.4'
H H 0.0000 0.0000 'International Tables Vol C Tables 4.2.6.8 and 6.1.1.4'
N N 0.0061 0.0033 'International Tables Vol C Tables 4.2.6.8 and 6.1.1.4'
O O 0.0106 0.0060 'International Tables Vol C Tables 4.2.6.8 and 6.1.1.4'
V V 0.3005 0.5294 'International Tables Vol C Tables 4.2.6.8 and 6.1.1.4'

loop_
_geom_angle_atom_site_label_1
_geom_angle_atom_site_label_2
_geom_angle_atom_site_label_3
_geom_angle
O2 V1 O3 109.2(3)
O2 V1 O1 104.8(2)
O3 V1 O1 96.7(2)
O2 V1 N2 96.6(2)
O3 V1 N2 90.9(2)
O1 V1 N2 153.4(2)
O2 V1 N1 108.0(2)
O3 V1 N1 141.5(3)
O1 V1 N1 83.4(2)
N2 V1 N1 75.0(2)
C7 N1 C8 116.1(7)
C7 N1 V1 124.2(5)
C8 N1 V1 118.8(5)
C9 N2 V1 115.6(4)
C9 N2 H2A 108.4
V1 N2 H2A 108.4
C9 N2 H2B 108.4
V1 N2 H2B 108.4
H2A N2 H2B 107.4
C2 O1 V1 129.9(5)
C6 C1 C2 119.9(8)
C6 C1 C7 119.5(8)
C2 C1 C7 120.5(7)
O1 C2 C3 119.4(7)
O1 C2 C1 122.8(7)
C3 C2 C1 117.9(8)
C4 C3 C2 121.4(9)
C4 C3 H3 119.3
C2 C3 H3 119.3
C3 C4 C5 120.7(10)
C3 C4 H4 119.7
C5 C4 H4 119.7
C6 C5 C4 119.7(9)
C6 C5 H5 120.1
C4 C5 H5 120.1
C5 C6 C1 120.4(9)
C5 C6 H6 119.8
C1 C6 H6 119.8
N1 C7 C1 126.6(7)
N1 C7 H7 116.7
C1 C7 H7 116.7
C13 C8 N1 115.6(9)
C13 C8 C9 115.2(9)
N1 C8 C9 107.0(6)
C13 C8 H8 106.1
N1 C8 H8 106.1
C9 C8 H8 106.1
N2 C9 C10 116.3(7)
N2 C9 C8 107.8(6)
C10 C9 C8 113.3(7)
N2 C9 H9 106.2
C10 C9 H9 106.2
C8 C9 H9 106.2
C11 C10 C9 116.6(11)
C11 C10 H10A 108.1
C9 C10 H10A 108.1
C11 C10 H10B 108.1
C9 C10 H10B 108.1
H10A C10 H10B 107.3
C10 C11 C12 115.4(11)
C10 C11 H11A 108.4
C12 C11 H11A 108.4
C10 C11 H11B 108.4
C12 C11 H11B 108.4
H11A C11 H11B 107.5
C13 C12 C11 108.9(10)
C13 C12 H12A 109.9
C11 C12 H12A 109.9
C13 C12 H12B 109.9
C11 C12 H12B 109.9
H12A C12 H12B 108.3
C8 C13 C12 116.7(9)
C8 C13 H13A 108.1
C12 C13 H13A 108.1
C8 C13 H13B 108.1
C12 C13 H13B 108.1
H13A C13 H13B 107.3

loop_
_geom_bond_atom_site_label_1
_geom_bond_atom_site_label_2
_geom_bond_distance
_geom_bond_publ_flag
V1 O2 1.607(5) y
V1 O3 1.621(5) y
V1 O1 1.900(5) y
V1 N2 2.095(5) y
V1 N1 2.137(6) y
N1 C7 1.267(9) ?
N1 C8 1.448(10) ?
N2 C9 1.447(8) ?
N2 H2A 0.9000 ?
N2 H2B 0.9000 ?
O1 C2 1.314(8) ?
C1 C6 1.394(11) ?
C1 C2 1.398(10) ?
C1 C7 1.428(11) ?
C2 C3 1.377(11) ?
C3 C4 1.350(12) ?
C3 H3 0.9300 ?
C4 C5 1.383(13) ?
C4 H4 0.9300 ?
C5 C6 1.342(13) ?
C5 H5 0.9300 ?
C6 H6 0.9300 ?
C7 H7 0.9300 ?
C8 C13 1.370(12) ?
C8 C9 1.536(11) ?
C8 H8 0.9800 ?
C9 C10 1.517(11) ?
C9 H9 0.9800 ?
C10 C11 1.332(15) ?
C10 H10A 0.9700 ?
C10 H10B 0.9700 ?
C11 C12 1.561(17) ?
C11 H11A 0.9700 ?
C11 H11B 0.9700 ?
C12 C13 1.541(13) ?
C12 H12A 0.9700 ?
C12 H12B 0.9700 ?
C13 H13A 0.9700 ?
C13 H13B 0.9700 ?

loop_
_geom_hbond_atom_site_label_D
_geom_hbond_atom_site_label_H
_geom_hbond_atom_site_label_A
_geom_hbond_site_symmetry_A
_geom_hbond_distance_DH
_geom_hbond_distance_HA
_geom_hbond_distance_DA
_geom_hbond_angle_DHA
N2 H2B O2 12_667 0.90 2.26 3.099(7) 155
N2 H2B O3 12_667 0.90 2.55 3.229(7) 133
N2 H2A O3 14_556 0.90 2.07 2.948(7) 166
